data_9014257
loop_
_publ_author_name
'Bentrup, U.'
'Le Bail, A.'
'Duroy, H.'
'Fourquet, J.'

_publ_section_title
;
 Polymorphism of CsAlF4. Synthesis and structure of two new crystalline forms
 _cod_database_code 1000106
;
_journal_name_full 'European Journal of Solid State and Inorganic Chemistry'
_journal_page_first 371
_journal_page_last 381
_journal_volume 29
_journal_year 1992
_chemical_formula_sum 'Al5 Cs5 F20'
_space_group_IT_number 120
_symmetry_space_group_name_Hall 'I -4 -2c'
_symmetry_space_group_name_H-M 'I -4 c 2'
_cell_angle_alpha 90
_cell_angle_beta 90
_cell_angle_gamma 90
_cell_length_a 11.8101
_cell_length_b 11.8101
_cell_length_c 13.3741
_cell_formula_units_Z 4
_cell_volume 1865.399
_database_code_amcsd 0012552
_exptl_crystal_density_diffrn 4.200
_cod_duplicate_entry 1000106
_cod_original_formula_sum 'Cs5 Al5 F20'
_cod_database_code 9014257
_amcsd_formula_title CsAlF4

loop_
_space_group_symop_operation_xyz
x,y,z
1/2+x,1/2+y,1/2+z
y,x,1/2-z
1/2+y,1/2+x,-z
y,-x,-z
1/2+y,1/2-x,1/2-z
x,-y,1/2+z
1/2+x,1/2-y,+z
-x,-y,z
1/2-x,1/2-y,1/2+z
-y,-x,1/2-z
1/2-y,1/2-x,-z
-y,x,-z
1/2-y,1/2+x,1/2-z
-x,y,1/2+z
1/2-x,1/2+y,+z

loop_
_atom_site_label
_atom_site_fract_x
_atom_site_fract_y
_atom_site_fract_z
Cs1 0.00000 0.00000 0.25000
Cs2 0.33910 0.84140 0.68500
Al1 0.50000 0.00000 0.00000
Al2 0.79270 0.07640 0.00600
F1 0.34450 -0.00040 0.01100
F2 0.13980 0.07170 0.01150
F3 0.07200 0.21900 0.13100
F4 0.92000 0.80100 0.87200
F5 0.21560 0.71560 0.50000
F6 0.00000 0.50000 0.13380

loop_
_cod_related_entry_id
_cod_related_entry_database
_cod_related_entry_code
1 AMCSD 0012552
